data_7114215
loop_
_publ_author_name
'Murugesu, Muralee'
'Anson, Christopher E.'
'Powell, Annie K.'

_publ_section_title
;
 Engineering of ferrimagnetic Cu12-cluster arrays through supramolecular
 interactionsElectronic supplementary information (ESI) available: \cT vs.
 T plot for K+ salt 1b at magnetic fields of 1 and 10 kOe. See
 http://www.rsc.org/suppdata/cc/b2/b201585b/
;
_journal_issue 10
_journal_name_full 'Chemical Communications'
_journal_page_first 1054
_journal_paper_doi 10.1039/b201585b
_journal_year 2002
_chemical_formula_sum 'C86.5 H128 Cu12 N6 O59.5 Rb2'
_chemical_formula_weight 3137.37
_chemical_name_systematic
; 
? 
;
_space_group_IT_number 14
_symmetry_cell_setting monoclinic
_symmetry_space_group_name_Hall '-P 2ybc'
_symmetry_space_group_name_H-M 'P 1 21/c 1'
_atom_sites_solution_hydrogens geom
_atom_sites_solution_primary direct
_atom_sites_solution_secondary difmap
_audit_creation_method SHELXL-97
_cell_angle_alpha 90.00
_cell_angle_beta 105.403(10)
_cell_angle_gamma 90.00
_cell_formula_units_Z 4
_cell_length_a 35.956(3)
_cell_length_b 12.3567(7)
_cell_length_c 26.9198(18)
_cell_measurement_reflns_used 8000
_cell_measurement_temperature 200(2)
_cell_measurement_theta_max 21.97
_cell_measurement_theta_min 2.02
_cell_volume 11530.8(15)
_computing_cell_refinement 'IPDS 2.92 (Stoe & Cie GmbH, 1999)'
_computing_data_collection 'IPDS 2.92 (Stoe & Cie GmbH, 1999)'
_computing_data_reduction 'IPDS 2.92 (Stoe & Cie GmbH, 1999)'
_computing_molecular_graphics 'SHELXTL 5.1 (Bruker AXS Inc., 1997)'
_computing_publication_material 'SHELXTL 5.1 (Bruker AXS Inc., 1997)'
_computing_structure_refinement 'SHELXTL 5.1 (Bruker AXS Inc., 1997)'
_computing_structure_solution 'SHELXTL 5.1 (Bruker AXS Inc., 1997)'
_diffrn_ambient_temperature 200(2)
_diffrn_measured_fraction_theta_full 0.901
_diffrn_measured_fraction_theta_max 0.894
_diffrn_measurement_device_type 'Stoe IPDS'
_diffrn_measurement_method 'area detector'
_diffrn_radiation_monochromator graphite
_diffrn_radiation_source 'fine-focus sealed tube'
_diffrn_radiation_type MoK\a
_diffrn_radiation_wavelength 0.71073
_diffrn_reflns_av_R_equivalents 0.0793
_diffrn_reflns_av_sigmaI/netI 0.1705
_diffrn_reflns_limit_h_max 37
_diffrn_reflns_limit_h_min -44
_diffrn_reflns_limit_k_max 14
_diffrn_reflns_limit_k_min -14
_diffrn_reflns_limit_l_max 32
_diffrn_reflns_limit_l_min -32
_diffrn_reflns_number 44621
_diffrn_reflns_theta_full 25.00
_diffrn_reflns_theta_max 25.89
_diffrn_reflns_theta_min 2.02
_exptl_absorpt_coefficient_mu 3.104
_exptl_absorpt_correction_type none
_exptl_crystal_colour blue
_exptl_crystal_density_diffrn 1.807
_exptl_crystal_density_method 'not measured'
_exptl_crystal_description block
_exptl_crystal_F_000 6348
_exptl_crystal_size_max 0.40
_exptl_crystal_size_mid 0.25
_exptl_crystal_size_min 0.20
_refine_diff_density_max 1.680
_refine_diff_density_min -0.826
_refine_diff_density_rms 0.151
_refine_ls_extinction_method none
_refine_ls_goodness_of_fit_ref 0.809
_refine_ls_hydrogen_treatment mixed
_refine_ls_matrix_type full
_refine_ls_number_parameters 1477
_refine_ls_number_reflns 20031
_refine_ls_number_restraints 0
_refine_ls_restrained_S_all 0.809
_refine_ls_R_factor_all 0.1391
_refine_ls_R_factor_gt 0.0625
_refine_ls_shift/su_max 0.000
_refine_ls_shift/su_mean 0.000
_refine_ls_structure_factor_coef Fsqd
_refine_ls_weighting_details 'calc w=1/[\s^2^(Fo^2^)+(0.0804P)^2^+0.0000P] where P=(Fo^2^+2Fc^2^)/3'
_refine_ls_weighting_scheme calc
_refine_ls_wR_factor_gt 0.1416
_refine_ls_wR_factor_ref 0.1624
_reflns_number_gt 8964
_reflns_number_total 20031
_reflns_threshold_expression >2sigma(I)
_cod_data_source_file b201585b.txt
_cod_data_source_block cu183a
_cod_original_cell_volume 11530.8(14)
_cod_original_formula_sum 'C86.50 H128 Cu12 N6 O59.50 Rb2'
_cod_database_code 7114215

loop_
_symmetry_equiv_pos_as_xyz
'x, y, z'
'-x, y+1/2, -z+1/2'
'-x, -y, -z'
'x, -y-1/2, z-1/2'

loop_
_atom_site_label
_atom_site_type_symbol
_atom_site_fract_x
_atom_site_fract_y
_atom_site_fract_z
_atom_site_U_iso_or_equiv
_atom_site_adp_type
_atom_site_occupancy
_atom_site_symmetry_multiplicity
_atom_site_calc_flag
_atom_site_refinement_flags
Cu1 Cu 0.15038(4) 0.52899(9) 0.42164(4) 0.0295(3) Uani 1 1 d .
Cu2 Cu 0.12546(4) 0.62924(9) 0.31167(4) 0.0295(3) Uani 1 1 d .
Cu3 Cu 0.13062(4) 0.37591(9) 0.32489(4) 0.0291(3) Uani 1 1 d .
Cu4 Cu 0.37045(4) 0.55219(10) 0.41725(4) 0.0302(3) Uani 1 1 d .
Cu5 Cu 0.34683(4) 0.64891(9) 0.30570(4) 0.0321(3) Uani 1 1 d .
Cu6 Cu 0.35304(4) 0.39484(9) 0.32223(4) 0.0319(3) Uani 1 1 d .
Cu7 Cu 0.21012(4) 0.80892(10) 0.38755(4) 0.0323(3) Uani 1 1 d .
Cu8 Cu 0.29182(4) 0.81738(9) 0.38445(4) 0.0332(3) Uani 1 1 d .
Cu9 Cu 0.17599(4) 0.44281(10) 0.21250(4) 0.0340(3) Uani 1 1 d .
Cu10 Cu 0.25861(4) 0.44859(10) 0.21135(4) 0.0362(3) Uani 1 1 d .
Cu11 Cu 0.22990(4) 0.30039(10) 0.45347(4) 0.0333(3) Uani 1 1 d .
Cu12 Cu 0.31216(4) 0.30999(10) 0.45413(4) 0.0351(3) Uani 1 1 d .
O1 O 0.1584(2) 0.5130(5) 0.3514(2) 0.0302(16) Uani 1 1 d .
C1 C 0.1990(3) 0.5152(8) 0.3511(3) 0.035(2) Uani 1 1 d .
H1A H 0.2127 0.4549 0.3717 0.052 Uiso 1 1 calc R
H1B H 0.2107 0.5838 0.3657 0.052 Uiso 1 1 calc R
H1C H 0.2009 0.5083 0.3155 0.052 Uiso 1 1 calc R
O2 O 0.3326(2) 0.5304(5) 0.3480(2) 0.0292(15) Uani 1 1 d .
C2 C 0.2933(3) 0.5253(8) 0.3489(4) 0.036(2) Uani 1 1 d .
H2A H 0.2898 0.4648 0.3708 0.053 Uiso 1 1 calc R
H2B H 0.2770 0.5143 0.3138 0.053 Uiso 1 1 calc R
H2C H 0.2861 0.5931 0.3628 0.053 Uiso 1 1 calc R
O3 O 0.2602(2) 0.8305(5) 0.4304(2) 0.0386(18) Uani 1 1 d .
C3 C 0.2721(3) 0.8291(10) 0.4840(4) 0.046(3) Uani 1 1 d .
H3A H 0.2497 0.8383 0.4978 0.070 Uiso 1 1 calc R
H3B H 0.2904 0.8882 0.4963 0.070 Uiso 1 1 calc R
H3C H 0.2846 0.7598 0.4958 0.070 Uiso 1 1 calc R
O4 O 0.2418(2) 0.7945(5) 0.3411(2) 0.0378(17) Uani 1 1 d .
C4 C 0.2308(3) 0.7612(9) 0.2888(4) 0.041(3) Uani 1 1 d .
H4A H 0.2535 0.7613 0.2751 0.061 Uiso 1 1 calc R
H4B H 0.2114 0.8112 0.2688 0.061 Uiso 1 1 calc R
H4C H 0.2200 0.6880 0.2865 0.061 Uiso 1 1 calc R
O5 O 0.2231(2) 0.3694(5) 0.2392(2) 0.0413(18) Uani 1 1 d .
C5 C 0.2322(4) 0.2862(9) 0.2776(4) 0.046(3) Uani 1 1 d .
H5A H 0.2594 0.2661 0.2838 0.069 Uiso 1 1 calc R
H5B H 0.2160 0.2228 0.2656 0.069 Uiso 1 1 calc R
H5C H 0.2275 0.3130 0.3097 0.069 Uiso 1 1 calc R
O6 O 0.2108(2) 0.5182(6) 0.1833(2) 0.0412(18) Uani 1 1 d .
C6 C 0.2055(4) 0.6227(9) 0.1616(4) 0.056(3) Uani 1 1 d .
H6A H 0.1779 0.6385 0.1496 0.084 Uiso 1 1 calc R
H6B H 0.2169 0.6261 0.1324 0.084 Uiso 1 1 calc R
H6C H 0.2180 0.6760 0.1876 0.084 Uiso 1 1 calc R
O7 O 0.2706(2) 0.2122(5) 0.4448(3) 0.0420(18) Uani 1 1 d .
C7 C 0.2681(5) 0.1148(10) 0.4193(5) 0.074(4) Uani 1 1 d .
H7A H 0.2438 0.0790 0.4194 0.110 Uiso 1 1 calc R
H7B H 0.2898 0.0686 0.4368 0.110 Uiso 1 1 calc R
H7C H 0.2690 0.1274 0.3837 0.110 Uiso 1 1 calc R
O8 O 0.2734(2) 0.3947(5) 0.4729(2) 0.0355(16) Uani 1 1 d .
C8 C 0.2741(3) 0.5064(8) 0.4833(4) 0.035(2) Uani 1 1 d .
H8A H 0.3009 0.5321 0.4929 0.053 Uiso 1 1 calc R
H8B H 0.2625 0.5198 0.5118 0.053 Uiso 1 1 calc R
H8C H 0.2595 0.5451 0.4526 0.053 Uiso 1 1 calc R
N1 N 0.1354(3) 0.5403(6) 0.4888(3) 0.032(2) Uani 1 1 d .
C9 C 0.1331(3) 0.6495(8) 0.5093(3) 0.034(2) Uani 1 1 d .
C10 C 0.1504(3) 0.7397(8) 0.4939(3) 0.032(2) Uani 1 1 d .
C11 C 0.1460(4) 0.8383(9) 0.5158(4) 0.045(3) Uani 1 1 d .
H11 H 0.1571 0.9008 0.5049 0.054 Uiso 1 1 calc R
C12 C 0.1264(4) 0.8496(11) 0.5525(4) 0.058(4) Uani 1 1 d .
H12 H 0.1237 0.9186 0.5667 0.070 Uiso 1 1 calc R
C13 C 0.1107(5) 0.7600(11) 0.5683(5) 0.065(4) Uani 1 1 d .
H13 H 0.0977 0.7662 0.5946 0.078 Uiso 1 1 calc R
C14 C 0.1136(4) 0.6613(9) 0.5469(4) 0.050(3) Uani 1 1 d .
H14 H 0.1020 0.5999 0.5580 0.061 Uiso 1 1 calc R
C15 C 0.1742(3) 0.7384(9) 0.4554(3) 0.035(3) Uani 1 1 d .
O9 O 0.1843(2) 0.6506(5) 0.4390(2) 0.0340(17) Uani 1 1 d .
O10 O 0.1841(2) 0.8288(5) 0.4422(2) 0.0361(17) Uani 1 1 d .
C16 C 0.0968(4) 0.4872(10) 0.4755(4) 0.050(3) Uani 1 1 d .
H16A H 0.0767 0.5435 0.4643 0.060 Uiso 1 1 calc R
H16B H 0.0928 0.4526 0.5069 0.060 Uiso 1 1 calc R
C17 C 0.0917(4) 0.4039(9) 0.4341(4) 0.045(3) Uani 1 1 d .
O11 O 0.1139(2) 0.4115(5) 0.4044(2) 0.0334(17) Uani 1 1 d .
O12 O 0.0654(3) 0.3382(7) 0.4291(3) 0.066(3) Uani 1 1 d .
C18 C 0.1644(4) 0.4783(9) 0.5288(4) 0.046(3) Uani 1 1 d .
H18A H 0.1500 0.4345 0.5483 0.056 Uiso 1 1 calc R
H18B H 0.1798 0.5316 0.5532 0.056 Uiso 1 1 calc R
C19 C 0.1924(3) 0.4034(8) 0.5127(4) 0.037(3) Uani 1 1 d .
O13 O 0.1930(2) 0.4081(5) 0.4660(2) 0.0333(17) Uani 1 1 d .
O14 O 0.2121(3) 0.3462(7) 0.5454(3) 0.060(2) Uani 1 1 d .
N2 N 0.0885(3) 0.7433(6) 0.2730(3) 0.033(2) Uani 1 1 d .
C20 C 0.0665(3) 0.7114(8) 0.2206(4) 0.036(2) Uani 1 1 d .
C21 C 0.0811(3) 0.6354(8) 0.1918(4) 0.035(2) Uani 1 1 d .
C22 C 0.0582(3) 0.6070(9) 0.1433(4) 0.040(3) Uani 1 1 d .
H22 H 0.0672 0.5530 0.1241 0.048 Uiso 1 1 calc R
C23 C 0.0237(3) 0.6534(10) 0.1225(4) 0.044(3) Uani 1 1 d .
H23 H 0.0088 0.6315 0.0894 0.052 Uiso 1 1 calc R
C24 C 0.0100(3) 0.7321(9) 0.1490(4) 0.042(3) Uani 1 1 d .
H24 H -0.0140 0.7666 0.1342 0.051 Uiso 1 1 calc R
C25 C 0.0322(3) 0.7601(9) 0.1979(4) 0.042(3) Uani 1 1 d .
H25 H 0.0230 0.8153 0.2162 0.050 Uiso 1 1 calc R
C26 C 0.1196(3) 0.5825(8) 0.2084(3) 0.032(2) Uani 1 1 d .
O15 O 0.1435(2) 0.6023(5) 0.2518(2) 0.0310(15) Uani 1 1 d .
O16 O 0.1297(2) 0.5211(6) 0.1773(2) 0.0400(18) Uani 1 1 d .
C27 C 0.0611(4) 0.7598(10) 0.3069(4) 0.046(3) Uani 1 1 d .
H27A H 0.0367 0.7215 0.2911 0.055 Uiso 1 1 calc R
H27B H 0.0552 0.8379 0.3077 0.055 Uiso 1 1 calc R
C28 C 0.0771(3) 0.7191(8) 0.3626(4) 0.037(3) Uani 1 1 d .
O17 O 0.1046(2) 0.6509(5) 0.3692(2) 0.0335(16) Uani 1 1 d .
O18 O 0.0621(3) 0.7486(6) 0.3944(3) 0.051(2) Uani 1 1 d .
C29 C 0.1095(4) 0.8434(8) 0.2682(4) 0.043(3) Uani 1 1 d .
H29A H 0.0922 0.9055 0.2689 0.052 Uiso 1 1 calc R
H29B H 0.1150 0.8432 0.2341 0.052 Uiso 1 1 calc R
C30 C 0.1475(3) 0.8618(9) 0.3096(4) 0.040(3) Uani 1 1 d .
O19 O 0.1624(2) 0.7810(5) 0.3376(2) 0.0354(17) Uani 1 1 d .
O20 O 0.1621(3) 0.9504(6) 0.3122(3) 0.056(2) Uani 1 1 d .
N3 N 0.0983(2) 0.2421(6) 0.2969(3) 0.0282(18) Uani 1 1 d .
C31 C 0.0980(3) 0.1608(7) 0.3370(3) 0.031(2) Uani 1 1 d .
C32 C 0.1292(3) 0.1479(8) 0.3793(4) 0.036(3) Uani 1 1 d .
C33 C 0.1277(4) 0.0625(9) 0.4143(4) 0.048(3) Uani 1 1 d .
H33 H 0.1493 0.0490 0.4428 0.058 Uiso 1 1 calc R
C34 C 0.0949(4) -0.0009(9) 0.4068(4) 0.050(3) Uani 1 1 d .
H34 H 0.0939 -0.0567 0.4307 0.060 Uiso 1 1 calc R
C35 C 0.0646(4) 0.0161(8) 0.3659(4) 0.043(3) Uani 1 1 d .
H35 H 0.0419 -0.0262 0.3618 0.051 Uiso 1 1 calc R
C36 C 0.0660(3) 0.0949(8) 0.3294(4) 0.041(3) Uani 1 1 d .
H36 H 0.0451 0.1032 0.2994 0.049 Uiso 1 1 calc R
C37 C 0.1657(3) 0.2109(8) 0.3938(4) 0.032(2) Uani 1 1 d .
O21 O 0.1713(2) 0.2871(5) 0.3638(2) 0.0318(16) Uani 1 1 d .
O22 O 0.1900(2) 0.1908(5) 0.4345(2) 0.0395(17) Uani 1 1 d .
C38 C 0.0600(4) 0.2876(9) 0.2731(4) 0.047(3) Uani 1 1 d .
H38A H 0.0425 0.2657 0.2941 0.057 Uiso 1 1 calc R
H38B H 0.0502 0.2542 0.2386 0.057 Uiso 1 1 calc R
C39 C 0.0575(3) 0.4090(9) 0.2666(4) 0.035(2) Uani 1 1 d .
O23 O 0.0875(2) 0.4623(5) 0.2881(2) 0.0372(17) Uani 1 1 d .
O24 O 0.0266(3) 0.4453(7) 0.2429(3) 0.057(2) Uani 1 1 d .
C40 C 0.1158(4) 0.1891(8) 0.2593(4) 0.041(3) Uani 1 1 d .
H40A H 0.0954 0.1476 0.2347 0.049 Uiso 1 1 calc R
H40B H 0.1352 0.1365 0.2781 0.049 Uiso 1 1 calc R
C41 C 0.1352(3) 0.2639(9) 0.2282(4) 0.038(3) Uani 1 1 d .
O25 O 0.1470(2) 0.3557(5) 0.2488(2) 0.0356(17) Uani 1 1 d .
O26 O 0.1403(3) 0.2323(6) 0.1880(3) 0.065(3) Uani 1 1 d .
N4 N 0.4133(2) 0.5707(6) 0.4835(3) 0.032(2) Uani 1 1 d .
C42 C 0.4233(3) 0.6820(9) 0.5008(4) 0.038(3) Uani 1 1 d .
C43 C 0.3971(3) 0.7684(9) 0.4846(4) 0.038(3) Uani 1 1 d .
C44 C 0.4098(4) 0.8698(9) 0.5047(4) 0.043(3) Uani 1 1 d .
H44 H 0.3929 0.9296 0.4945 0.052 Uiso 1 1 calc R
C45 C 0.4443(4) 0.8882(11) 0.5375(5) 0.061(3) Uani 1 1 d .
H45 H 0.4517 0.9588 0.5503 0.073 Uiso 1 1 calc R
C46 C 0.4688(5) 0.8021(11) 0.5520(5) 0.066(4) Uani 1 1 d .
H46 H 0.4933 0.8132 0.5755 0.079 Uiso 1 1 calc R
C47 C 0.4588(4) 0.7028(10) 0.5338(4) 0.050(3) Uani 1 1 d .
H47 H 0.4767 0.6451 0.5439 0.060 Uiso 1 1 calc R
C48 C 0.3583(3) 0.7622(9) 0.4497(4) 0.038(3) Uani 1 1 d .
O27 O 0.3419(2) 0.6718(5) 0.4347(2) 0.0325(16) Uani 1 1 d .
O28 O 0.3398(2) 0.8473(6) 0.4357(3) 0.0394(17) Uani 1 1 d .
C49 C 0.4462(4) 0.5146(11) 0.4711(5) 0.065(4) Uani 1 1 d .
H49A H 0.4608 0.4742 0.5019 0.078 Uiso 1 1 calc R
H49B H 0.4638 0.5695 0.4630 0.078 Uiso 1 1 calc R
C50 C 0.4342(4) 0.4360(10) 0.4258(5) 0.051(3) Uani 1 1 d .
O29 O 0.4015(2) 0.4408(5) 0.3989(2) 0.0386(17) Uani 1 1 d .
O30 O 0.4600(4) 0.3761(11) 0.4188(5) 0.118(5) Uani 1 1 d .
C51 C 0.4016(4) 0.5136(10) 0.5257(4) 0.055(4) Uani 1 1 d .
H51A H 0.4249 0.4789 0.5481 0.066 Uiso 1 1 calc R
H51B H 0.3930 0.5691 0.5467 0.066 Uiso 1 1 calc R
C52 C 0.3712(4) 0.4306(9) 0.5118(4) 0.044(3) Uani 1 1 d .
O31 O 0.3498(2) 0.4273(6) 0.4654(2) 0.0373(17) Uani 1 1 d .
O32 O 0.3657(3) 0.3725(8) 0.5464(3) 0.072(3) Uani 1 1 d .
N5 N 0.3670(3) 0.7645(7) 0.2649(3) 0.037(2) Uani 1 1 d .
C53 C 0.3636(4) 0.7387(9) 0.2103(4) 0.045(3) Uani 1 1 d .
C54 C 0.3367(3) 0.6657(8) 0.1825(3) 0.037(3) Uani 1 1 d .
C55 C 0.3350(4) 0.6485(10) 0.1304(4) 0.055(3) Uani 1 1 d .
H55 H 0.3170 0.5976 0.1112 0.066 Uiso 1 1 calc R
C56 C 0.3585(5) 0.7031(13) 0.1068(5) 0.076(5) Uani 1 1 d .
H56 H 0.3566 0.6915 0.0713 0.091 Uiso 1 1 calc R
C57 C 0.3838(5) 0.7721(13) 0.1338(5) 0.081(5) Uani 1 1 d .
H57 H 0.4006 0.8089 0.1176 0.098 Uiso 1 1 calc R
C58 C 0.3867(5) 0.7928(12) 0.1865(5) 0.074(5) Uani 1 1 d .
H58 H 0.4047 0.8444 0.2050 0.089 Uiso 1 1 calc R
C59 C 0.3081(3) 0.6019(8) 0.2023(4) 0.035(3) Uani 1 1 d .
O33 O 0.3041(2) 0.6184(5) 0.2481(2) 0.0345(17) Uani 1 1 d .
O34 O 0.2879(2) 0.5351(6) 0.1737(2) 0.0424(19) Uani 1 1 d .
C60 C 0.4077(4) 0.7705(12) 0.2935(4) 0.062(4) Uani 1 1 d .
H60A H 0.4163 0.8465 0.2929 0.074 Uiso 1 1 calc R
H60B H 0.4228 0.7265 0.2751 0.074 Uiso 1 1 calc R
C61 C 0.4177(4) 0.7335(9) 0.3490(4) 0.041(3) Uani 1 1 d .
O35 O 0.3920(2) 0.6756(6) 0.3606(3) 0.0406(18) Uani 1 1 d .
O36 O 0.4490(3) 0.7560(8) 0.3774(3) 0.063(2) Uani 1 1 d .
C62 C 0.3464(5) 0.8676(10) 0.2676(5) 0.066(4) Uani 1 1 d .
H62A H 0.3281 0.8799 0.2335 0.079 Uiso 1 1 calc R
H62B H 0.3657 0.9267 0.2732 0.079 Uiso 1 1 calc R
C63 C 0.3243(4) 0.8792(9) 0.3078(4) 0.043(3) Uani 1 1 d .
O37 O 0.3192(2) 0.7935(5) 0.3320(2) 0.0355(17) Uani 1 1 d .
O38 O 0.3125(3) 0.9681(6) 0.3143(3) 0.062(3) Uani 1 1 d .
N6 N 0.3725(3) 0.2639(7) 0.2917(3) 0.038(2) Uani 1 1 d .
C64 C 0.3941(4) 0.1853(8) 0.3314(4) 0.041(3) Uani 1 1 d .
C65 C 0.3844(3) 0.1696(8) 0.3784(4) 0.037(3) Uani 1 1 d .
C66 C 0.4035(3) 0.0922(8) 0.4106(4) 0.041(3) Uani 1 1 d .
H66 H 0.3964 0.0799 0.4417 0.050 Uiso 1 1 calc R
C67 C 0.4329(4) 0.0296(9) 0.4012(5) 0.052(3) Uani 1 1 d .
H67 H 0.4462 -0.0221 0.4256 0.063 Uiso 1 1 calc R
C68 C 0.4421(4) 0.0454(10) 0.3550(5) 0.056(3) Uani 1 1 d .
H68 H 0.4617 0.0031 0.3468 0.067 Uiso 1 1 calc R
C69 C 0.4226(4) 0.1233(9) 0.3209(4) 0.045(3) Uani 1 1 d .
H69 H 0.4292 0.1340 0.2893 0.054 Uiso 1 1 calc R
C70 C 0.3533(3) 0.2298(8) 0.3946(4) 0.038(3) Uani 1 1 d .
O39 O 0.3327(2) 0.3011(5) 0.3651(2) 0.0345(16) Uani 1 1 d .
O40 O 0.3483(2) 0.2087(6) 0.4369(3) 0.043(2) Uani 1 1 d .
C71 C 0.3968(4) 0.3107(9) 0.2601(4) 0.047(3) Uani 1 1 d .
H71A H 0.3923 0.2691 0.2276 0.057 Uiso 1 1 calc R
H71B H 0.4243 0.3019 0.2790 0.057 Uiso 1 1 calc R
C72 C 0.3891(4) 0.4272(9) 0.2473(4) 0.048(3) Uani 1 1 d .
O41 O 0.3758(2) 0.4836(5) 0.2791(2) 0.0371(17) Uani 1 1 d .
O42 O 0.3953(3) 0.4646(7) 0.2085(4) 0.088(4) Uani 1 1 d .
C73 C 0.3394(4) 0.2027(9) 0.2586(4) 0.043(3) Uani 1 1 d .
H73A H 0.3287 0.1543 0.2807 0.052 Uiso 1 1 calc R
H73B H 0.3489 0.1567 0.2345 0.052 Uiso 1 1 calc R
C74 C 0.3073(3) 0.2744(9) 0.2277(4) 0.042(3) Uani 1 1 d .
O43 O 0.3038(2) 0.3669(5) 0.2469(2) 0.0377(17) Uani 1 1 d .
O44 O 0.2860(3) 0.2371(6) 0.1883(3) 0.052(2) Uani 1 1 d .
Rb1 Rb 0.20359(4) 0.23156(12) 0.14068(4) 0.0651(4) Uani 1 1 d .
Rb2 Rb 0.29780(4) 0.17104(13) 0.09044(5) 0.0754(5) Uani 1 1 d .
O81 O 0.2526(3) 0.3766(8) 0.0934(4) 0.084(3) Uani 1 1 d .
C81A C 0.2423(11) 0.430(2) 0.0485(12) 0.064(8) Uiso 0.50 1 d P
C81B C 0.2275(10) 0.446(2) 0.0559(11) 0.062(7) Uiso 0.50 1 d P
O82A O 0.1218(19) 0.063(5) 0.122(2) 0.22(2) Uiso 0.50 1 d P
O82B O 0.0967(9) 0.0893(19) 0.1017(9) 0.090(7) Uiso 0.50 1 d P
C82A C 0.128(2) -0.020(6) 0.156(3) 0.19(2) Uiso 0.50 1 d P
C82B C 0.0826(15) 0.016(3) 0.1321(15) 0.113(12) Uiso 0.50 1 d P
O83A O 0.3637(12) 0.360(4) 0.1181(17) 0.157(17) Uani 0.50 1 d P
O83B O 0.3392(8) 0.374(2) 0.1093(8) 0.071(7) Uani 0.50 1 d P
C83A C 0.3705(13) 0.401(3) 0.0779(15) 0.082(10) Uiso 0.50 1 d P
C83B C 0.3486(12) 0.400(3) 0.0620(12) 0.068(8) Uiso 0.50 1 d P
O84A O 0.386(3) 0.066(5) 0.160(2) 0.22(5) Uani 0.50 1 d P
O84B O 0.3821(10) 0.131(3) 0.1579(11) 0.101(9) Uani 0.50 1 d P
C84A C 0.414(3) 0.055(4) 0.202(2) 0.20(4) Uani 0.50 1 d P
C84B C 0.409(3) 0.044(7) 0.160(3) 0.19(4) Uani 0.50 1 d P
O85 O 0.2131(5) 0.0142(11) 0.1837(5) 0.118(5) Uani 1 1 d .
C85 C 0.1799(7) -0.054(2) 0.1745(8) 0.127(7) Uani 1 1 d .
O86A O 0.2747(12) -0.020(3) 0.1402(13) 0.133(12) Uiso 0.50 1 d P
O86B O 0.2556(10) -0.025(2) 0.1186(11) 0.102(8) Uiso 0.50 1 d P
C86 C 0.2652(7) -0.1308(17) 0.1191(7) 0.113(6) Uiso 1 1 d .
O87A O 0.1349(8) 0.350(2) 0.0816(9) 0.091(8) Uani 0.50 1 d P
O87B O 0.1324(13) 0.271(3) 0.0736(16) 0.167(19) Uani 0.50 1 d P
C87 C 0.1246(7) 0.3312(15) 0.0284(7) 0.105(7) Uani 1 1 d .
O91 O 0.2318(4) 0.0281(8) 0.2872(4) 0.093(4) Uani 1 1 d .
O92 O 0.0132(4) 0.0687(10) 0.2055(4) 0.107(4) Uiso 1 1 d .
C92 C -0.0025(7) 0.0342(16) 0.1521(7) 0.114(6) Uiso 1 1 d .
O93 O 0.5172(6) 0.6823(13) 0.4375(6) 0.149(5) Uiso 1 1 d .
C93 C 0.5383(7) 0.7751(18) 0.4663(8) 0.123(7) Uiso 1 1 d .
O94A O 0.0596(5) 0.3541(14) 0.0867(6) 0.095(5) Uiso 0.70 1 d P
O94B O 0.0132(18) 0.351(4) 0.1025(19) 0.139(17) Uiso 0.30 1 d P
C94A C 0.0418(7) 0.3216(17) 0.1267(8) 0.068(5) Uiso 0.70 1 d P
C94B C 0.0606(15) 0.263(4) 0.0911(16) 0.063(11) Uiso 0.30 1 d P
O95 O 0.0276(7) 0.3088(16) 0.5055(7) 0.177(7) Uiso 1 1 d .
C95 C -0.0081(9) 0.343(2) 0.4925(9) 0.137(8) Uiso 1 1 d .
O96 O 0.0000 0.5000 0.0000 0.233(15) Uiso 1 2 d S
C96 C -0.028(3) 0.471(6) 0.005(3) 0.21(3) Uiso 0.50 1 d P
O97 O 0.4813(9) 0.374(2) 0.3367(9) 0.228(9) Uiso 1 1 d .
C97A C 0.4864(15) 0.498(4) 0.3341(16) 0.114(13) Uiso 0.50 1 d P
C97B C 0.511(2) 0.456(5) 0.333(2) 0.162(19) Uiso 0.50 1 d P
O98A O 0.4728(14) 0.610(4) 0.2015(15) 0.185(14) Uiso 0.50 1 d P
O98B O 0.4852(16) 0.698(4) 0.2184(17) 0.210(17) Uiso 0.50 1 d P
O99A O 0.4697(16) 0.327(4) 0.1813(17) 0.226(18) Uiso 0.50 1 d P
O99B O 0.4353(10) 0.205(2) 0.1343(11) 0.132(9) Uiso 0.50 1 d P

loop_
_atom_site_aniso_label
_atom_site_aniso_U_11
_atom_site_aniso_U_22
_atom_site_aniso_U_33
_atom_site_aniso_U_23
_atom_site_aniso_U_13
_atom_site_aniso_U_12
Cu1 0.0366(8) 0.0288(7) 0.0243(5) -0.0009(4) 0.0103(5) 0.0003(5)
Cu2 0.0331(8) 0.0278(7) 0.0273(5) 0.0027(5) 0.0072(5) 0.0046(5)
Cu3 0.0335(8) 0.0256(7) 0.0285(5) -0.0004(5) 0.0087(5) 0.0001(5)
Cu4 0.0293(7) 0.0327(7) 0.0275(5) -0.0006(5) 0.0057(5) 0.0023(5)
Cu5 0.0362(8) 0.0319(7) 0.0287(5) 0.0029(5) 0.0096(6) -0.0033(5)
Cu6 0.0370(8) 0.0280(7) 0.0339(6) -0.0014(5) 0.0150(6) 0.0017(5)
Cu7 0.0342(8) 0.0295(7) 0.0328(6) -0.0012(5) 0.0080(6) 0.0003(6)
Cu8 0.0346(8) 0.0295(7) 0.0353(6) -0.0011(5) 0.0093(6) 0.0004(6)
Cu9 0.0360(8) 0.0350(7) 0.0331(6) 0.0016(5) 0.0129(6) 0.0014(6)
Cu10 0.0373(8) 0.0336(7) 0.0393(6) -0.0007(5) 0.0128(6) -0.0013(6)
Cu11 0.0342(8) 0.0327(7) 0.0345(6) 0.0045(5) 0.0116(6) 0.0023(6)
Cu12 0.0351(8) 0.0346(7) 0.0384(6) 0.0064(5) 0.0143(6) 0.0024(6)
O1 0.050(5) 0.019(3) 0.026(3) 0.006(2) 0.017(3) 0.003(3)
C1 0.047(7) 0.032(6) 0.028(5) 0.002(4) 0.014(5) 0.003(5)
O2 0.037(4) 0.025(4) 0.026(3) 0.001(3) 0.009(3) 0.000(3)
C2 0.042(7) 0.033(6) 0.035(5) 0.002(4) 0.014(5) 0.005(5)
O3 0.053(5) 0.040(4) 0.025(3) -0.008(3) 0.014(3) -0.001(4)
C3 0.035(8) 0.060(8) 0.040(5) -0.004(5) 0.001(5) -0.003(6)
O4 0.039(5) 0.044(4) 0.028(3) -0.006(3) 0.005(3) -0.005(4)
C4 0.040(8) 0.045(7) 0.039(5) -0.006(5) 0.011(5) 0.002(5)
O5 0.044(5) 0.035(4) 0.046(4) 0.015(3) 0.014(4) -0.001(4)
C5 0.048(8) 0.039(7) 0.051(6) 0.006(5) 0.015(6) 0.007(5)
O6 0.044(5) 0.041(4) 0.040(4) 0.016(3) 0.013(4) -0.002(4)
C6 0.062(10) 0.052(8) 0.060(7) 0.024(6) 0.025(7) 0.007(6)
O7 0.044(5) 0.024(4) 0.062(4) -0.002(3) 0.022(4) -0.002(3)
C7 0.085(13) 0.047(9) 0.098(10) -0.021(7) 0.043(10) -0.012(8)
O8 0.032(5) 0.027(4) 0.049(4) -0.005(3) 0.015(4) -0.001(3)
C8 0.028(6) 0.035(6) 0.042(5) -0.002(4) 0.009(5) 0.001(5)
N1 0.037(6) 0.035(5) 0.028(4) 0.000(3) 0.013(4) 0.000(4)
C9 0.031(7) 0.040(6) 0.031(5) -0.004(4) 0.007(5) 0.005(5)
C10 0.040(7) 0.025(6) 0.029(5) -0.005(4) 0.003(5) 0.002(5)
C11 0.062(9) 0.040(7) 0.033(5) -0.004(4) 0.010(6) 0.002(6)
C12 0.065(10) 0.059(9) 0.052(7) -0.019(6) 0.020(7) 0.018(7)
C13 0.099(12) 0.057(9) 0.055(7) -0.010(6) 0.049(8) 0.009(8)
C14 0.069(10) 0.039(7) 0.055(6) -0.005(5) 0.038(7) -0.001(6)
C15 0.044(8) 0.037(7) 0.020(4) -0.010(4) 0.003(5) 0.000(5)
O9 0.043(5) 0.028(4) 0.034(3) -0.008(3) 0.015(3) 0.001(3)
O10 0.034(5) 0.032(4) 0.044(4) -0.007(3) 0.012(4) -0.005(3)
C16 0.040(8) 0.062(8) 0.056(7) -0.018(6) 0.026(6) -0.008(6)
C17 0.052(9) 0.042(7) 0.042(6) -0.006(5) 0.015(6) -0.002(6)
O11 0.039(5) 0.029(4) 0.034(3) -0.003(3) 0.012(3) -0.003(3)
O12 0.054(6) 0.084(7) 0.066(5) -0.030(5) 0.028(5) -0.043(5)
C18 0.054(8) 0.060(8) 0.025(5) 0.003(5) 0.010(5) 0.009(6)
C19 0.035(7) 0.038(6) 0.038(5) 0.013(5) 0.008(5) 0.004(5)
O13 0.036(5) 0.035(4) 0.033(3) 0.002(3) 0.017(3) 0.001(3)
O14 0.056(6) 0.083(6) 0.049(4) 0.026(4) 0.027(5) 0.022(5)
N2 0.036(6) 0.024(5) 0.039(4) 0.003(3) 0.010(4) 0.010(4)
C20 0.031(7) 0.043(7) 0.034(5) 0.011(4) 0.006(5) 0.003(5)
C21 0.037(7) 0.032(6) 0.036(5) 0.011(4) 0.007(5) -0.002(5)
C22 0.038(7) 0.049(7) 0.033(5) 0.003(5) 0.008(5) -0.013(5)
C23 0.037(8) 0.065(8) 0.024(5) 0.007(5) -0.001(5) -0.008(6)
C24 0.027(7) 0.051(7) 0.042(6) 0.015(5) -0.005(5) 0.002(5)
C25 0.034(7) 0.040(7) 0.049(6) 0.015(5) 0.007(6) 0.003(5)
C26 0.030(7) 0.034(6) 0.028(5) 0.009(4) 0.003(5) -0.010(4)
O15 0.026(4) 0.037(4) 0.029(3) 0.006(3) 0.004(3) 0.000(3)
O16 0.047(5) 0.052(5) 0.024(3) -0.001(3) 0.014(3) 0.000(4)
C27 0.041(8) 0.058(8) 0.041(5) 0.005(5) 0.013(6) 0.015(6)
C28 0.034(7) 0.039(7) 0.038(5) 0.002(5) 0.008(5) -0.004(5)
O17 0.033(5) 0.034(4) 0.032(3) 0.004(3) 0.006(3) 0.010(3)
O18 0.067(7) 0.051(5) 0.046(4) 0.002(3) 0.035(5) 0.017(4)
C29 0.052(8) 0.028(6) 0.047(6) 0.006(5) 0.008(6) 0.001(5)
C30 0.049(8) 0.029(7) 0.049(6) -0.009(5) 0.027(6) -0.004(5)
O19 0.048(5) 0.023(4) 0.037(3) 0.004(3) 0.016(4) 0.009(3)
O20 0.066(7) 0.034(5) 0.064(5) -0.001(4) 0.013(5) -0.008(4)
N3 0.027(5) 0.029(5) 0.028(4) -0.003(3) 0.005(4) 0.004(4)
C31 0.040(7) 0.026(6) 0.028(5) -0.003(4) 0.013(5) -0.003(4)
C32 0.048(8) 0.020(5) 0.043(5) 0.003(4) 0.018(5) -0.003(5)
C33 0.062(9) 0.037(7) 0.045(6) 0.001(5) 0.015(6) -0.003(6)
C34 0.066(10) 0.037(7) 0.046(6) 0.006(5) 0.014(7) -0.020(6)
C35 0.043(8) 0.036(7) 0.052(6) -0.009(5) 0.018(6) -0.008(5)
C36 0.048(8) 0.037(6) 0.041(5) -0.010(5) 0.019(6) -0.012(5)
C37 0.035(7) 0.028(6) 0.036(5) -0.004(4) 0.012(5) -0.003(5)
O21 0.034(4) 0.029(4) 0.035(3) 0.000(3) 0.015(3) -0.001(3)
O22 0.044(5) 0.035(4) 0.036(4) 0.011(3) 0.006(4) 0.001(4)
C38 0.043(8) 0.046(7) 0.054(6) 0.004(5) 0.013(6) -0.001(6)
C39 0.032(7) 0.042(7) 0.032(5) -0.003(5) 0.010(5) -0.001(5)
O23 0.045(5) 0.033(4) 0.034(3) 0.001(3) 0.010(4) 0.004(4)
O24 0.049(7) 0.048(5) 0.065(5) 0.007(4) -0.002(5) 0.003(4)
C40 0.067(9) 0.026(6) 0.035(5) -0.008(4) 0.022(6) -0.012(5)
C41 0.039(7) 0.042(7) 0.035(5) -0.003(5) 0.016(5) 0.003(5)
O25 0.039(5) 0.031(4) 0.040(3) 0.001(3) 0.016(3) -0.003(3)
O26 0.108(9) 0.059(5) 0.044(4) -0.011(4) 0.047(5) -0.011(5)
N4 0.028(5) 0.031(5) 0.040(4) 0.005(4) 0.012(4) 0.003(4)
C42 0.034(7) 0.046(7) 0.035(5) -0.002(5) 0.010(5) -0.005(5)
C43 0.042(7) 0.043(7) 0.033(5) 0.001(4) 0.015(5) -0.003(5)
C44 0.043(8) 0.034(7) 0.048(6) 0.000(5) 0.003(6) -0.006(5)
C45 0.062(11) 0.048(8) 0.065(7) -0.012(6) 0.004(7) -0.008(7)
C46 0.061(11) 0.058(9) 0.068(8) -0.015(7) 0.001(7) -0.014(8)
C47 0.037(8) 0.050(8) 0.059(7) -0.006(6) 0.007(6) -0.008(6)
C48 0.047(8) 0.041(7) 0.035(5) -0.005(5) 0.024(6) 0.000(6)
O27 0.036(5) 0.032(4) 0.030(3) -0.008(3) 0.009(3) -0.002(3)
O28 0.036(5) 0.031(4) 0.051(4) -0.005(3) 0.012(4) 0.001(3)
C49 0.047(10) 0.069(10) 0.072(8) -0.019(7) 0.006(7) 0.016(7)
C50 0.025(8) 0.059(8) 0.061(7) -0.020(6) -0.002(6) 0.004(6)
O29 0.043(5) 0.037(4) 0.038(4) 0.006(3) 0.016(4) 0.008(4)
O30 0.054(9) 0.147(11) 0.132(9) -0.081(8) -0.009(7) 0.039(8)
C51 0.076(11) 0.048(8) 0.036(5) 0.006(5) 0.006(6) -0.024(7)
C52 0.051(9) 0.039(7) 0.045(6) 0.007(5) 0.020(6) -0.005(5)
O31 0.032(5) 0.045(5) 0.034(4) 0.006(3) 0.007(3) -0.005(3)
O32 0.070(8) 0.086(7) 0.052(5) 0.020(5) 0.000(5) -0.022(6)
N5 0.039(6) 0.040(5) 0.031(4) 0.001(4) 0.008(4) -0.010(4)
C53 0.053(9) 0.050(7) 0.037(5) 0.009(5) 0.022(6) -0.009(6)
C54 0.042(7) 0.047(7) 0.025(5) 0.002(4) 0.012(5) -0.006(5)
C55 0.065(10) 0.062(8) 0.044(6) -0.007(6) 0.024(7) -0.011(7)
C56 0.099(13) 0.105(12) 0.036(6) -0.014(7) 0.040(8) -0.035(10)
C57 0.101(14) 0.110(12) 0.048(7) 0.001(7) 0.045(9) -0.056(10)
C58 0.083(13) 0.086(11) 0.064(8) 0.000(7) 0.037(9) -0.037(9)
C59 0.041(7) 0.036(6) 0.032(5) 0.001(5) 0.016(5) 0.005(5)
O33 0.041(5) 0.034(4) 0.031(3) 0.004(3) 0.015(3) 0.003(3)
O34 0.055(6) 0.046(5) 0.027(3) -0.008(3) 0.011(4) -0.002(4)
C60 0.054(10) 0.094(11) 0.039(6) 0.005(6) 0.016(6) -0.022(8)
C61 0.031(8) 0.053(7) 0.038(5) 0.004(5) 0.006(6) 0.006(6)
O35 0.043(5) 0.038(4) 0.043(4) 0.005(3) 0.016(4) -0.004(4)
O36 0.043(6) 0.088(7) 0.055(5) 0.005(4) 0.006(5) -0.025(5)
C62 0.101(13) 0.040(8) 0.074(8) 0.000(6) 0.052(9) -0.017(7)
C63 0.042(8) 0.033(7) 0.050(6) -0.004(5) 0.008(6) -0.002(5)
O37 0.038(5) 0.029(4) 0.040(3) 0.001(3) 0.013(3) 0.001(3)
O38 0.077(8) 0.035(5) 0.083(6) 0.007(4) 0.037(6) 0.005(4)
N6 0.037(6) 0.034(5) 0.050(5) -0.010(4) 0.023(5) -0.003(4)
C64 0.049(8) 0.030(6) 0.046(6) 0.004(5) 0.013(6) 0.003(5)
C65 0.037(7) 0.027(6) 0.049(6) -0.004(4) 0.015(6) 0.008(5)
C66 0.037(7) 0.037(7) 0.050(6) -0.002(5) 0.012(6) 0.005(5)
C67 0.046(9) 0.035(7) 0.068(7) 0.002(5) -0.001(7) 0.012(6)
C68 0.044(9) 0.045(8) 0.080(8) -0.005(6) 0.019(7) 0.014(6)
C69 0.040(8) 0.037(7) 0.063(7) -0.008(5) 0.022(6) 0.003(5)
C70 0.037(7) 0.027(6) 0.049(6) 0.004(5) 0.010(6) 0.006(5)
O39 0.032(5) 0.028(4) 0.044(4) 0.005(3) 0.012(3) 0.002(3)
O40 0.050(6) 0.038(4) 0.048(4) 0.015(3) 0.026(4) 0.009(4)
C71 0.046(8) 0.049(7) 0.056(6) -0.009(5) 0.030(6) 0.001(6)
C72 0.053(9) 0.057(8) 0.043(6) 0.004(5) 0.028(6) 0.007(6)
O41 0.036(5) 0.040(4) 0.036(3) 0.006(3) 0.012(4) 0.000(3)
O42 0.132(11) 0.067(6) 0.101(7) 0.019(5) 0.094(8) 0.016(6)
C73 0.045(8) 0.039(7) 0.051(6) -0.011(5) 0.020(6) 0.001(5)
C74 0.039(8) 0.054(8) 0.033(5) -0.006(5) 0.012(5) -0.007(6)
O43 0.034(5) 0.034(4) 0.045(4) -0.007(3) 0.010(3) -0.007(3)
O44 0.060(6) 0.054(5) 0.042(4) -0.015(4) 0.013(4) 0.003(4)
Rb1 0.0665(10) 0.0858(10) 0.0479(6) -0.0254(6) 0.0237(7) -0.0125(7)
Rb2 0.0660(10) 0.1124(12) 0.0509(6) -0.0328(7) 0.0212(7) -0.0029(9)
O81 0.075(9) 0.080(7) 0.080(6) -0.010(5) -0.011(6) 0.001(6)
O83A 0.08(3) 0.16(3) 0.19(3) -0.01(2) -0.05(3) -0.05(3)
O83B 0.074(19) 0.086(16) 0.053(11) -0.010(10) 0.017(13) -0.040(15)
O84A 0.42(12) 0.13(4) 0.11(3) -0.03(3) 0.07(5) 0.15(6)
O84B 0.11(2) 0.12(3) 0.065(14) -0.036(17) 0.001(15) -0.003(19)
C84A 0.42(13) 0.08(3) 0.15(4) -0.05(4) 0.16(7) -0.03(5)
C84B 0.30(13) 0.17(8) 0.08(4) 0.08(5) 0.01(5) -0.01(7)
O85 0.131(14) 0.122(11) 0.111(9) -0.005(8) 0.052(10) -0.003(10)
C85 0.069(17) 0.15(2) 0.129(15) 0.035(14) -0.023(13) -0.019(15)
O87A 0.09(2) 0.12(2) 0.066(13) 0.007(15) 0.029(13) 0.017(18)
O87B 0.26(5) 0.13(3) 0.18(3) 0.02(3) 0.18(4) 0.04(3)
C87 0.12(2) 0.096(14) 0.110(13) 0.016(11) 0.045(14) 0.003(12)
O91 0.121(12) 0.052(6) 0.107(7) 0.007(5) 0.032(8) -0.011(6)

loop_
_atom_type_symbol
_atom_type_description
_atom_type_scat_dispersion_real
_atom_type_scat_dispersion_imag
_atom_type_scat_source
C C 0.0033 0.0016 'International Tables Vol C Tables 4.2.6.8 and 6.1.1.4'
H H 0.0000 0.0000 'International Tables Vol C Tables 4.2.6.8 and 6.1.1.4'
N N 0.0061 0.0033 'International Tables Vol C Tables 4.2.6.8 and 6.1.1.4'
O O 0.0106 0.0060 'International Tables Vol C Tables 4.2.6.8 and 6.1.1.4'
Cu Cu 0.3201 1.2651 'International Tables Vol C Tables 4.2.6.8 and 6.1.1.4'
Rb Rb -0.9393 2.9676 'International Tables Vol C Tables 4.2.6.8 and 6.1.1.4'

loop_
_geom_angle_atom_site_label_1
_geom_angle_atom_site_label_2
_geom_angle_atom_site_label_3
_geom_angle
_geom_angle_site_symmetry_1
_geom_angle_site_symmetry_3
O9 Cu1 O11 176.8(3) . .
O9 Cu1 O1 93.8(2) . .
O11 Cu1 O1 87.6(2) . .
O9 Cu1 N1 91.8(3) . .
O11 Cu1 N1 86.6(3) . .
O1 Cu1 N1 173.0(3) . .
O9 Cu1 O13 95.3(3) . .
O11 Cu1 O13 87.2(3) . .
O1 Cu1 O13 100.8(2) . .
N1 Cu1 O13 82.9(3) . .
O9 Cu1 O17 86.8(3) . .
O11 Cu1 O17 90.8(3) . .
O1 Cu1 O17 75.8(2) . .
N1 Cu1 O17 100.2(3) . .
O13 Cu1 O17 176.2(2) . .
O17 Cu2 O15 176.3(3) . .
O17 Cu2 O1 88.4(2) . .
O15 Cu2 O1 92.3(2) . .
O17 Cu2 N2 88.5(3) . .
O15 Cu2 N2 90.6(3) . .
O1 Cu2 N2 175.7(3) . .
O17 Cu2 O19 87.6(3) . .
O15 Cu2 O19 95.8(2) . .
O1 Cu2 O19 102.3(3) . .
N2 Cu2 O19 80.5(3) . .
O21 Cu3 O23 176.5(3) . .
O21 Cu3 O1 93.0(3) . .
O23 Cu3 O1 88.4(3) . .
O21 Cu3 N3 90.9(3) . .
O23 Cu3 N3 87.5(3) . .
O1 Cu3 N3 175.6(3) . .
O21 Cu3 O25 95.0(2) . .
O23 Cu3 O25 87.9(2) . .
O1 Cu3 O25 100.9(2) . .
N3 Cu3 O25 80.7(2) . .
O21 Cu3 O11 87.4(2) . .
O23 Cu3 O11 89.9(2) . .
O1 Cu3 O11 75.4(2) . .
N3 Cu3 O11 102.9(2) . .
O25 Cu3 O11 175.7(2) . .
O29 Cu4 O27 175.8(3) . .
O29 Cu4 O2 87.8(3) . .
O27 Cu4 O2 93.2(3) . .
O29 Cu4 N4 87.1(3) . .
O27 Cu4 N4 91.6(3) . .
O2 Cu4 N4 173.7(3) . .
O29 Cu4 O31 87.7(3) . .
O27 Cu4 O31 96.0(2) . .
O2 Cu4 O31 101.3(3) . .
N4 Cu4 O31 82.1(3) . .
O29 Cu4 O35 89.1(2) . .
O27 Cu4 O35 87.2(2) . .
O2 Cu4 O35 75.6(2) . .
N4 Cu4 O35 100.7(3) . .
O31 Cu4 O35 175.7(2) . .
O33 Cu5 O35 175.9(3) . .
O33 Cu5 O2 92.6(3) . .
O35 Cu5 O2 88.8(3) . .
O33 Cu5 N5 91.5(3) . .
O35 Cu5 N5 86.9(3) . .
O2 Cu5 N5 174.2(3) . .
O33 Cu5 O37 94.9(3) . .
O35 Cu5 O37 88.6(3) . .
O2 Cu5 O37 101.6(2) . .
N5 Cu5 O37 82.2(3) . .
O39 Cu6 O41 176.8(3) . .
O39 Cu6 N6 89.4(3) . .
O41 Cu6 N6 87.9(3) . .
O39 Cu6 O2 93.6(2) . .
O41 Cu6 O2 89.1(3) . .
N6 Cu6 O2 176.1(3) . .
O39 Cu6 O43 96.4(3) . .
O41 Cu6 O43 84.6(3) . .
N6 Cu6 O43 78.1(3) . .
O2 Cu6 O43 99.2(3) . .
O39 Cu6 O29 86.0(3) . .
O41 Cu6 O29 93.2(3) . .
N6 Cu6 O29 106.9(3) . .
O2 Cu6 O29 75.8(3) . .
O43 Cu6 O29 174.6(2) . .
O3 Cu7 O19 172.8(2) . .
O3 Cu7 O4 77.0(3) . .
O19 Cu7 O4 96.0(3) . .
O3 Cu7 O10 95.3(3) . .
O19 Cu7 O10 91.8(3) . .
O4 Cu7 O10 172.3(3) . .
O3 Cu7 Cu8 38.54(16) . .
O19 Cu7 Cu8 134.40(17) . .
O4 Cu7 Cu8 38.5(2) . .
O10 Cu7 Cu8 133.8(2) . .
O4 Cu8 O3 77.2(3) . .
O4 Cu8 O28 172.4(3) . .
O3 Cu8 O28 95.4(3) . .
O4 Cu8 O37 96.3(3) . .
O3 Cu8 O37 173.0(3) . .
O28 Cu8 O37 91.1(3) . .
O4 Cu8 Cu7 39.02(17) . .
O3 Cu8 Cu7 38.2(2) . .
O28 Cu8 Cu7 133.54(18) . .
O37 Cu8 Cu7 135.3(2) . .
O5 Cu9 O6 76.6(3) . .
O5 Cu9 O25 95.2(3) . .
O6 Cu9 O25 171.6(3) . .
O5 Cu9 O16 172.9(2) . .
O6 Cu9 O16 97.4(3) . .
O25 Cu9 O16 90.9(3) . .
O5 Cu9 Cu10 38.67(18) . .
O6 Cu9 Cu10 38.0(2) . .
O25 Cu9 Cu10 133.7(2) . .
O16 Cu9 Cu10 135.37(19) . .
O5 Cu9 Rb1 60.0(2) . .
O6 Cu9 Rb1 79.8(2) . .
O25 Cu9 Rb1 97.60(19) . .
O16 Cu9 Rb1 115.42(19) . .
Cu10 Cu9 Rb1 65.64(4) . .
O6 Cu10 O5 76.0(3) . .
O6 Cu10 O43 171.6(3) . .
O5 Cu10 O43 95.8(3) . .
O6 Cu10 O34 95.8(3) . .
O5 Cu10 O34 170.9(3) . .
O43 Cu10 O34 92.5(3) . .
O6 Cu10 Cu9 38.03(18) . .
O5 Cu10 Cu9 38.0(2) . .
O43 Cu10 Cu9 133.67(19) . .
O34 Cu10 Cu9 133.8(2) . .
O6 Cu10 Rb1 79.2(2) . .
O5 Cu10 Rb1 59.4(2) . .
O43 Cu10 Rb1 98.3(2) . .
O34 Cu10 Rb1 115.6(2) . .
Cu9 Cu10 Rb1 64.81(4) . .
O7 Cu11 O8 77.3(3) . .
O7 Cu11 O22 96.2(3) . .
O8 Cu11 O22 173.3(3) . .
O7 Cu11 O13 172.0(3) . .
O8 Cu11 O13 94.7(3) . .
O22 Cu11 O13 91.8(3) . .
O7 Cu11 Cu12 38.4(2) . .
O8 Cu11 Cu12 39.44(18) . .
O22 Cu11 Cu12 134.3(2) . .
O13 Cu11 Cu12 133.7(2) . .
O7 Cu11 Rb2 81.8(2) . 4_566
O8 Cu11 Rb2 54.38(19) . 4_566
O22 Cu11 Rb2 123.46(19) . 4_566
O13 Cu11 Rb2 93.4(2) . 4_566
Cu12 Cu11 Rb2 67.20(4) . 4_566
O7 Cu12 O8 77.2(3) . .
O7 Cu12 O40 96.4(3) . .
O8 Cu12 O40 173.1(3) . .
O7 Cu12 O31 171.5(3) . .
O8 Cu12 O31 94.3(3) . .
O40 Cu12 O31 92.1(3) . .
O7 Cu12 Cu11 38.5(2) . .
O8 Cu12 Cu11 39.3(2) . .
O40 Cu12 Cu11 134.7(2) . .
O31 Cu12 Cu11 133.0(2) . .
O7 Cu12 Rb2 82.2(2) . 4_566
O8 Cu12 Rb2 54.7(2) . 4_566
O40 Cu12 Rb2 122.3(2) . 4_566
O31 Cu12 Rb2 93.96(17) . 4_566
Cu11 Cu12 Rb2 67.69(4) . 4_566
C1 O1 Cu2 115.9(5) . .
C1 O1 Cu1 113.6(5) . .
Cu2 O1 Cu1 102.9(3) . .
C1 O1 Cu3 114.7(5) . .
Cu2 O1 Cu3 104.5(3) . .
Cu1 O1 Cu3 103.7(2) . .
C2 O2 Cu5 116.6(5) . .
C2 O2 Cu4 114.8(5) . .
Cu5 O2 Cu4 102.6(3) . .
C2 O2 Cu6 114.9(5) . .
Cu5 O2 Cu6 103.9(2) . .
Cu4 O2 Cu6 102.2(3) . .
C3 O3 Cu7 128.0(6) . .
C3 O3 Cu8 127.0(7) . .
Cu7 O3 Cu8 103.3(3) . .
C4 O4 Cu8 128.8(6) . .
C4 O4 Cu7 128.3(7) . .
Cu8 O4 Cu7 102.5(3) . .
C5 O5 Cu9 129.1(6) . .
C5 O5 Cu10 126.9(7) . .
Cu9 O5 Cu10 103.3(3) . .
C5 O5 Rb1 100.5(5) . .
Cu9 O5 Rb1 87.8(3) . .
Cu10 O5 Rb1 88.2(2) . .
C6 O6 Cu10 126.3(7) . .
C6 O6 Cu9 126.3(7) . .
Cu10 O6 Cu9 104.0(3) . .
C7 O7 Cu12 124.8(7) . .
C7 O7 Cu11 128.1(8) . .
Cu12 O7 Cu11 103.1(3) . .
C8 O8 Cu11 128.5(6) . .
C8 O8 Cu12 127.9(6) . .
Cu11 O8 Cu12 101.2(3) . .
C8 O8 Rb2 93.9(5) . 4_566
Cu11 O8 Rb2 96.2(2) . 4_566
Cu12 O8 Rb2 95.6(3) . 4_566
C9 N1 C16 110.7(8) . .
C9 N1 C18 107.4(8) . .
C16 N1 C18 112.0(9) . .
C9 N1 Cu1 117.0(5) . .
C16 N1 Cu1 102.0(5) . .
C18 N1 Cu1 107.8(5) . .
C14 C9 C10 119.1(9) . .
C14 C9 N1 117.5(9) . .
C10 C9 N1 123.4(7) . .
C11 C10 C9 118.0(8) . .
C11 C10 C15 116.9(9) . .
C9 C10 C15 125.1(8) . .
C12 C11 C10 122.5(11) . .
C13 C12 C11 118.7(10) . .
C12 C13 C14 120.7(9) . .
C13 C14 C9 120.9(10) . .
O10 C15 O9 122.5(8) . .
O10 C15 C10 116.2(8) . .
O9 C15 C10 121.2(9) . .
C15 O9 Cu1 122.4(7) . .
C15 O10 Cu7 109.3(5) . .
N1 C16 C17 113.8(8) . .
O12 C17 O11 124.9(9) . .
O12 C17 C16 118.5(9) . .
O11 C17 C16 116.5(10) . .
C17 O11 Cu1 113.8(6) . .
C17 O11 Cu3 152.7(7) . .
Cu1 O11 Cu3 92.1(2) . .
N1 C18 C19 119.9(7) . .
O14 C19 O13 126.5(10) . .
O14 C19 C18 117.3(8) . .
O13 C19 C18 116.3(9) . .
C19 O13 Cu11 109.1(6) . .
C19 O13 Cu1 111.8(6) . .
Cu11 O13 Cu1 139.0(3) . .
C19 O14 Rb1 132.8(7) . 4_566
C19 O14 Rb2 132.7(7) . 4_566
Rb1 O14 Rb2 87.5(2) 4_566 4_566
C29 N2 C20 107.4(7) . .
C29 N2 C27 111.6(8) . .
C20 N2 C27 109.8(9) . .
C29 N2 Cu2 110.5(7) . .
C20 N2 Cu2 114.7(6) . .
C27 N2 Cu2 103.0(6) . .
C25 C20 C21 118.3(10) . .
C25 C20 N2 120.2(9) . .
C21 C20 N2 121.4(9) . .
C22 C21 C20 118.1(10) . .
C22 C21 C26 116.3(9) . .
C20 C21 C26 125.6(9) . .
C23 C22 C21 122.2(10) . .
C22 C23 C24 120.3(10) . .
C23 C24 C25 118.3(11) . .
C20 C25 C24 122.6(10) . .
O16 C26 O15 118.9(9) . .
O16 C26 C21 118.4(9) . .
O15 C26 C21 122.5(9) . .
C26 O15 Cu2 120.5(6) . .
C26 O16 Cu9 109.9(6) . .
N2 C27 C28 114.0(9) . .
O18 C28 O17 125.9(9) . .
O18 C28 C27 118.7(10) . .
O17 C28 C27 115.2(8) . .
C28 O17 Cu2 115.8(6) . .
C28 O17 Cu1 152.2(6) . .
Cu2 O17 Cu1 91.9(3) . .
N2 C29 C30 116.1(9) . .
O20 C30 O19 124.4(12) . .
O20 C30 C29 117.9(10) . .
O19 C30 C29 117.7(9) . .
C30 O19 Cu7 115.5(7) . .
C30 O19 Cu2 109.9(7) . .
Cu7 O19 Cu2 134.5(3) . .
C38 N3 C31 113.1(7) . .
C38 N3 C40 112.9(8) . .
C31 N3 C40 106.6(7) . .
C38 N3 Cu3 103.1(6) . .
C31 N3 Cu3 113.2(6) . .
C40 N3 Cu3 107.9(6) . .
C32 C31 C36 121.2(9) . .
C32 C31 N3 121.4(9) . .
C36 C31 N3 117.3(9) . .
C31 C32 C33 117.8(10) . .
C31 C32 C37 128.6(9) . .
C33 C32 C37 113.6(10) . .
C34 C33 C32 120.2(12) . .
C35 C34 C33 120.3(10) . .
C34 C35 C36 120.9(10) . .
C31 C36 C35 119.4(11) . .
O22 C37 O21 120.8(9) . .
O22 C37 C32 119.7(9) . .
O21 C37 C32 119.5(9) . .
C37 O21 Cu3 122.5(6) . .
C37 O22 Cu11 113.2(6) . .
N3 C38 C39 116.8(10) . .
O24 C39 O23 126.9(11) . .
O24 C39 C38 116.5(10) . .
O23 C39 C38 116.6(10) . .
C39 O23 Cu3 114.8(7) . .
N3 C40 C41 116.4(8) . .
O26 C41 O25 124.1(9) . .
O26 C41 C40 119.5(10) . .
O25 C41 C40 116.3(7) . .
C41 O25 Cu9 115.7(5) . .
C41 O25 Cu3 110.4(5) . .
Cu9 O25 Cu3 133.8(3) . .
C41 O26 Rb1 136.0(8) . .
C42 N4 C49 111.6(9) . .
C42 N4 C51 107.3(7) . .
C49 N4 C51 110.8(10) . .
C42 N4 Cu4 116.5(6) . .
C49 N4 Cu4 102.4(7) . .
C51 N4 Cu4 108.2(6) . .
C47 C42 C43 119.2(11) . .
C47 C42 N4 119.2(10) . .
C43 C42 N4 121.6(10) . .
C44 C43 C42 115.8(11) . .
C44 C43 C48 117.1(10) . .
C42 C43 C48 127.0(10) . .
C45 C44 C43 124.1(12) . .
C44 C45 C46 118.0(13) . .
C47 C46 C45 121.4(14) . .
C46 C47 C42 121.5(13) . .
O28 C48 O27 118.4(11) . .
O28 C48 C43 119.4(10) . .
O27 C48 C43 122.0(10) . .
C48 O27 Cu4 121.0(7) . .
C48 O28 Cu8 110.9(7) . .
N4 C49 C50 113.7(12) . .
O29 C50 O30 125.9(12) . .
O29 C50 C49 118.2(10) . .
O30 C50 C49 115.8(13) . .
C50 O29 Cu4 114.9(7) . .
C50 O29 Cu6 151.3(7) . .
Cu4 O29 Cu6 93.0(3) . .
C52 C51 N4 118.5(9) . .
O32 C52 O31 122.8(11) . .
O32 C52 C51 118.1(10) . .
O31 C52 C51 118.9(9) . .
C52 O31 Cu12 112.9(6) . .
C52 O31 Cu4 109.4(6) . .
Cu12 O31 Cu4 137.4(3) . .
C52 O32 Rb2 134.9(8) . 4_566
C60 N5 C53 110.1(8) . .
C60 N5 C62 111.8(10) . .
C53 N5 C62 109.0(9) . .
C60 N5 Cu5 101.5(6) . .
C53 N5 Cu5 115.8(6) . .
C62 N5 Cu5 108.6(6) . .
C58 C53 C54 119.6(10) . .
C58 C53 N5 117.7(11) . .
C54 C53 N5 122.6(8) . .
C53 C54 C55 118.5(9) . .
C53 C54 C59 126.5(8) . .
C55 C54 C59 114.9(10) . .
C56 C55 C54 121.5(12) . .
C57 C56 C55 119.1(10) . .
C56 C57 C58 121.7(10) . .
C53 C58 C57 119.6(13) . .
O34 C59 O33 120.4(9) . .
O34 C59 C54 118.6(8) . .
O33 C59 C54 121.0(10) . .
C59 O33 Cu5 122.4(7) . .
C59 O34 Cu10 110.7(5) . .
N5 C60 C61 116.6(9) . .
O36 C61 O35 125.8(10) . .
O36 C61 C60 119.5(10) . .
O35 C61 C60 114.7(11) . .
C61 O35 Cu5 115.4(7) . .
C61 O35 Cu4 152.0(8) . .
Cu5 O35 Cu4 91.7(3) . .
N5 C62 C63 118.8(9) . .
O38 C63 O37 125.1(9) . .
O38 C63 C62 117.6(10) . .
O37 C63 C62 117.3(10) . .
C63 O37 Cu8 114.3(6) . .
C63 O37 Cu5 111.2(6) . .
Cu8 O37 Cu5 134.4(3) . .
C71 N6 C73 110.6(8) . .
C71 N6 C64 112.8(9) . .
C73 N6 C64 106.1(8) . .
C71 N6 Cu6 103.9(6) . .
C73 N6 Cu6 110.0(6) . .
C64 N6 Cu6 113.5(6) . .
C69 C64 C65 119.0(10) . .
C69 C64 N6 119.3(8) . .
C65 C64 N6 121.6(9) . .
C66 C65 C64 117.9(9) . .
C66 C65 C70 117.3(8) . .
C64 C65 C70 124.9(9) . .
C65 C66 C67 124.2(10) . .
C68 C67 C66 117.5(11) . .
C67 C68 C69 119.6(10) . .
C64 C69 C68 121.8(10) . .
O40 C70 O39 121.1(9) . .
O40 C70 C65 117.9(9) . .
O39 C70 C65 121.0(8) . .
C70 O39 Cu6 122.7(7) . .
C70 O40 Cu12 110.9(6) . .
N6 C71 C72 114.0(8) . .
O42 C72 O41 123.3(11) . .
O42 C72 C71 120.1(9) . .
O41 C72 C71 116.6(8) . .
C72 O41 Cu6 112.5(6) . .
N6 C73 C74 113.7(9) . .
O44 C74 O43 125.7(11) . .
O44 C74 C73 117.7(10) . .
O43 C74 C73 116.5(10) . .
C74 O43 Cu10 115.4(7) . .
C74 O43 Cu6 110.5(7) . .
Cu10 O43 Cu6 134.0(3) . .
C74 O44 Rb2 133.5(7) . .
C74 O44 Rb1 136.3(7) . .
Rb2 O44 Rb1 88.3(2) . .
O87B Rb1 O14 76.8(6) . 4_565
O87B Rb1 O26 65.5(6) . .
O14 Rb1 O26 133.5(3) 4_565 .
O87B Rb1 O44 161.4(7) . .
O14 Rb1 O44 93.7(2) 4_565 .
O26 Rb1 O44 129.6(2) . .
O87B Rb1 O85 114.4(8) . .
O14 Rb1 O85 91.0(3) 4_565 .
O26 Rb1 O85 81.4(3) . .
O44 Rb1 O85 81.2(4) . .
O87B Rb1 O87A 19.9(8) . .
O14 Rb1 O87A 87.5(5) 4_565 .
O26 Rb1 O87A 65.8(5) . .
O44 Rb1 O87A 147.0(6) . .
O85 Rb1 O87A 131.8(7) . .
O87B Rb1 O81 99.4(7) . .
O14 Rb1 O81 66.7(2) 4_565 .
O26 Rb1 O81 143.1(3) . .
O44 Rb1 O81 62.0(3) . .
O85 Rb1 O81 134.0(4) . .
O87A Rb1 O81 88.7(6) . .
O87B Rb1 O5 115.3(7) . .
O14 Rb1 O5 156.3(2) 4_565 .
O26 Rb1 O5 69.1(2) . .
O44 Rb1 O5 68.50(19) . .
O85 Rb1 O5 101.1(3) . .
O87A Rb1 O5 99.0(5) . .
O81 Rb1 O5 90.6(2) . .
O87B Rb1 O82A 54.3(13) . .
O14 Rb1 O82A 87.5(8) 4_565 .
O26 Rb1 O82A 48.8(8) . .
O44 Rb1 O82A 142.4(11) . .
O85 Rb1 O82A 61.1(11) . .
O87A Rb1 O82A 70.6(12) . .
O81 Rb1 O82A 147.9(9) . .
O5 Rb1 O82A 116.2(7) . .
O87B Rb1 Cu9 83.2(7) . .
O14 Rb1 Cu9 149.1(2) 4_565 .
O26 Rb1 Cu9 52.35(16) . .
O44 Rb1 Cu9 98.21(14) . .
O85 Rb1 Cu9 118.9(2) . .
O87A Rb1 Cu9 67.2(5) . .
O81 Rb1 Cu9 94.13(19) . .
O5 Rb1 Cu9 32.13(14) . .
O82A Rb1 Cu9 99.8(8) . .
O87B Rb1 Cu10 120.3(8) . .
O14 Rb1 Cu10 124.09(17) 4_565 .
O26 Rb1 Cu10 98.77(17) . .
O44 Rb1 Cu10 52.40(15) . .
O85 Rb1 Cu10 119.5(3) . .
O87A Rb1 Cu10 100.4(6) . .
O81 Rb1 Cu10 58.37(18) . .
O5 Rb1 Cu10 32.42(12) . .
O82A Rb1 Cu10 147.5(7) . .
Cu9 Rb1 Cu10 49.55(3) . .
O87B Rb1 C81B 78.4(9) . .
O14 Rb1 C81B 65.8(5) 4_565 .
O26 Rb1 C81B 127.0(5) . .
O44 Rb1 C81B 83.1(5) . .
O85 Rb1 C81B 151.0(5) . .
O87A Rb1 C81B 67.3(8) . .
O81 Rb1 C81B 21.5(6) . .
O5 Rb1 C81B 95.6(5) . .
O82A Rb1 C81B 130.4(11) . .
Cu9 Rb1 C81B 87.4(5) . .
Cu10 Rb1 C81B 67.0(5) . .
O86A Rb2 O83B 144.2(8) . .
O86A Rb2 O44 71.6(6) . .
O83B Rb2 O44 77.8(4) . .
O86A Rb2 O14 75.1(8) . 4_565
O83B Rb2 O14 123.8(6) . 4_565
O44 Rb2 O14 90.3(2) . 4_565
O86A Rb2 O81 116.3(7) . .
O83B Rb2 O81 61.4(6) . .
O44 Rb2 O81 62.0(2) . .
O14 Rb2 O81 64.6(3) 4_565 .
O86A Rb2 O32 112.9(7) . 4_565
O83B Rb2 O32 78.0(5) . 4_565
O44 Rb2 O32 137.2(3) . 4_565
O14 Rb2 O32 132.5(2) 4_565 4_565
O81 Rb2 O32 130.7(3) . 4_565
O86A Rb2 O84B 87.5(10) . .
O83B Rb2 O84B 70.1(8) . .
O44 Rb2 O84B 82.4(5) . .
O14 Rb2 O84B 162.6(6) 4_565 .
O81 Rb2 O84B 124.0(6) . .
O32 Rb2 O84B 56.2(6) 4_565 .
O86A Rb2 O8 102.3(7) . 4_565
O83B Rb2 O8 113.1(4) . 4_565
O44 Rb2 O8 156.4(2) . 4_565
O14 Rb2 O8 66.14(17) 4_565 4_565
O81 Rb2 O8 103.6(2) . 4_565
O32 Rb2 O8 66.4(2) 4_565 4_565
O84B Rb2 O8 120.6(5) . 4_565
O86A Rb2 O86B 14.7(9) . .
O83B Rb2 O86B 155.5(6) . .
O44 Rb2 O86B 78.3(5) . .
O14 Rb2 O86B 61.4(7) 4_565 .
O81 Rb2 O86B 110.7(6) . .
O32 Rb2 O86B 117.4(5) 4_565 .
O84B Rb2 O86B 101.5(9) . .
O8 Rb2 O86B 91.2(5) 4_565 .
O86A Rb2 O83A 138.1(11) . .
O83B Rb2 O83A 14.6(10) . .
O44 Rb2 O83A 82.1(8) . .
O14 Rb2 O83A 138.3(9) 4_565 .
O81 Rb2 O83A 75.9(9) . .
O32 Rb2 O83A 66.7(9) 4_565 .
O84B Rb2 O83A 56.5(10) . .
O8 Rb2 O83A 113.8(8) 4_565 .
O86B Rb2 O83A 152.4(10) . .
O86A Rb2 O84A 77.4(17) . .
O83B Rb2 O84A 82.9(14) . .
O44 Rb2 O84A 86.9(8) . .
O14 Rb2 O84A 151.8(14) 4_565 .
O81 Rb2 O84A 135.8(9) . .
O32 Rb2 O84A 55.3(11) 4_565 .
O84B Rb2 O84A 12.9(13) . .
O8 Rb2 O84A 114.5(7) 4_565 .
O86B Rb2 O84A 90.7(16) . .
O83A Rb2 O84A 69.0(16) . .
O86A Rb2 C8 80.7(7) . 4_565
O83B Rb2 C8 133.0(4) . 4_565
O44 Rb2 C8 148.6(2) . 4_565
O14 Rb2 C8 68.2(2) 4_565 4_565
O81 Rb2 C8 121.8(3) . 4_565
O32 Rb2 C8 67.5(2) 4_565 4_565
O84B Rb2 C8 111.2(6) . 4_565
O8 Rb2 C8 23.37(19) 4_565 4_565
O86B Rb2 C8 71.5(5) . 4_565
O83A Rb2 C8 129.1(8) . 4_565
O84A Rb2 C8 101.3(8) . 4_565
C81A O81 C81B 26.5(14) . .
C81A O81 Rb1 128.4(17) . .
C81B O81 Rb1 108.6(14) . .
C81A O81 Rb2 114.4(15) . .
C81B O81 Rb2 136.0(13) . .
Rb1 O81 Rb2 83.7(3) . .
C81B C81A O81 86(4) . .
C81A C81B O81 68(4) . .
C81A C81B Rb1 109(5) . .
O81 C81B Rb1 49.9(11) . .
O82B O82A C82A 126(7) . .
O82B O82A C82B 60(4) . .
C82A O82A C82B 66(4) . .
O82B O82A Rb1 120(5) . .
C82A O82A Rb1 112(5) . .
C82B O82A Rb1 157(3) . .
O82A O82B C82B 83(4) . .
O82A C82A C82B 64(5) . .
O82A C82A C85 108(5) . .
C82B C82A C85 171(4) . .
O82B C82B O82A 37(2) . .
O82B C82B C82A 86(3) . .
O82A C82B C82A 50(3) . .
O83B O83A C83A 95(5) . .
O83B O83A C83B 66(4) . .
C83A O83A C83B 31(2) . .
O83B O83A Rb2 57(3) . .
C83A O83A Rb2 112(3) . .
C83B O83A Rb2 88(2) . .
O83A O83B C83B 80(4) . .
O83A O83B C83A 52(4) . .
C83B O83B C83A 29.3(18) . .
O83A O83B Rb2 108(4) . .
C83B O83B Rb2 105.6(16) . .
C83A O83B Rb2 119.0(17) . .
C83B C83A O83A 94(4) . .
C83B C83A O83B 63(3) . .
O83A C83A O83B 32(2) . .
C83A C83B O83B 88(4) . .
C83A C83B O83A 56(3) . .
O83B C83B O83A 33.6(18) . .
C83A C83B Rb2 113(4) . .
O83B C83B Rb2 51.5(14) . .
O83A C83B Rb2 66.4(18) . .
O84B O84A C84B 117(10) . .
O84B O84A C84A 104(8) . .
C84B O84A C84A 56(9) . .
O84B O84A Rb2 58(6) . .
C84B O84A Rb2 148(8) . .
C84A O84A Rb2 153(4) . .
O84A O84B C84B 33(9) . .
O84A O84B C84A 48(6) . .
C84B O84B C84A 40(3) . .
O84A O84B Rb2 109(7) . .
C84B O84B Rb2 133(5) . .
C84A O84B Rb2 150(3) . .
C84B C84A O84A 42(7) . .
C84B C84A O84B 57(7) . .
O84A C84A O84B 28(3) . .
O84A C84B C84A 82(10) . .
O84A C84B O84B 30(7) . .
C84A C84B O84B 83(8) . .
C85 O85 Rb1 118.0(13) . .
O85 C85 C82A 131(3) . .
O86B O86A C86 64(4) . .
O86B O86A Rb2 92(4) . .
C86 O86A Rb2 129.0(17) . .
O86A O86B C86 84(4) . .
O86A O86B Rb2 74(4) . .
C86 O86B Rb2 128.8(18) . .
O86B C86 O86A 31.4(19) . .
O87B O87A C87 68(3) . .
O87B O87A Rb1 69(4) . .
C87 O87A Rb1 115.2(17) . .
O87A O87B C87 70(3) . .
O87A O87B Rb1 91(4) . .
C87 O87B Rb1 127(2) . .
O87B C87 O87A 42.0(16) . .
C94B O94A C94A 70(2) . .
O94B C94A O94A 90(3) . .
O94B C94A C94B 106(3) . .
O94A C94A C94B 45.2(17) . .
O94A C94B C94A 65(2) . .
C96 O96 C96 180(9) . 3_565
C97B O97 C97A 40(3) . .
C97B C97A O97 67(4) . .
C97A C97B O97 73(5) . .

loop_
_geom_bond_atom_site_label_1
_geom_bond_atom_site_label_2
_geom_bond_distance
_geom_bond_site_symmetry_2
Cu1 O9 1.914(7) .
Cu1 O11 1.929(7) .
Cu1 O1 1.997(5) .
Cu1 N1 2.025(6) .
Cu1 O13 2.243(7) .
Cu1 O17 2.395(7) .
Cu2 O17 1.912(5) .
Cu2 O15 1.919(5) .
Cu2 O1 1.985(6) .
Cu2 N2 2.025(8) .
Cu2 O19 2.297(7) .
Cu3 O21 1.905(7) .
Cu3 O23 1.925(7) .
Cu3 O1 2.000(6) .
Cu3 N3 2.046(8) .
Cu3 O25 2.290(5) .
Cu3 O11 2.413(5) .
Cu4 O29 1.917(7) .
Cu4 O27 1.928(6) .
Cu4 O2 2.013(6) .
Cu4 N4 2.037(9) .
Cu4 O31 2.265(6) .
Cu4 O35 2.424(6) .
Cu5 O33 1.909(7) .
Cu5 O35 1.912(8) .
Cu5 O2 2.001(6) .
Cu5 N5 2.050(7) .
Cu5 O37 2.248(6) .
Cu6 O39 1.912(6) .
Cu6 O41 1.928(6) .
Cu6 N6 2.021(8) .
Cu6 O2 2.024(6) .
Cu6 O43 2.337(7) .
Cu6 O29 2.390(8) .
Cu7 O3 1.881(8) .
Cu7 O19 1.910(8) .
Cu7 O4 1.911(6) .
Cu7 O10 1.958(6) .
Cu7 Cu8 2.9629(18) .
Cu8 O4 1.888(7) .
Cu8 O3 1.897(6) .
Cu8 O28 1.936(8) .
Cu8 O37 1.946(6) .
Cu9 O5 1.886(8) .
Cu9 O6 1.892(6) .
Cu9 O25 1.935(6) .
Cu9 O16 1.941(8) .
Cu9 Cu10 2.9798(18) .
Cu9 Rb1 3.5435(16) .
Cu10 O6 1.891(8) .
Cu10 O5 1.913(6) .
Cu10 O43 1.936(8) .
Cu10 O34 1.961(7) .
Cu10 Rb1 3.5673(18) .
Cu11 O7 1.888(7) .
Cu11 O8 1.910(7) .
Cu11 O22 1.941(7) .
Cu11 O13 1.971(6) .
Cu11 Cu12 2.9557(18) .
Cu11 Rb2 3.860(2) 4_566
Cu12 O7 1.886(7) .
Cu12 O8 1.914(6) .
Cu12 O40 1.947(7) .
Cu12 O31 1.950(7) .
Cu12 Rb2 3.8461(15) 4_566
O1 C1 1.463(12) .
O2 C2 1.422(12) .
O3 C3 1.393(11) .
O4 C4 1.417(11) .
O5 C5 1.433(12) .
O5 Rb1 3.072(7) .
O6 C6 1.409(12) .
O7 C7 1.376(13) .
O8 C8 1.408(11) .
O8 Rb2 3.156(7) 4_566
N1 C9 1.468(12) .
N1 C16 1.491(14) .
N1 C18 1.496(14) .
C9 C14 1.385(12) .
C9 C10 1.391(14) .
C10 C11 1.380(13) .
C10 C15 1.510(12) .
C11 C12 1.364(14) .
C12 C13 1.361(17) .
C13 C14 1.364(15) .
C15 O10 1.251(11) .
C15 O9 1.261(11) .
C16 C17 1.493(15) .
C17 O12 1.226(14) .
C17 O11 1.274(11) .
C18 C19 1.513(15) .
C19 O14 1.200(13) .
C19 O13 1.266(10) .
O14 Rb1 2.831(6) 4_566
O14 Rb2 3.004(9) 4_566
N2 C29 1.470(13) .
N2 C20 1.477(13) .
N2 C27 1.524(11) .
C20 C25 1.363(15) .
C20 C21 1.407(14) .
C21 C22 1.392(15) .
C21 C26 1.486(15) .
C22 C23 1.345(16) .
C23 C24 1.372(15) .
C24 C25 1.389(16) .
C26 O16 1.253(11) .
C26 O15 1.276(12) .
C27 C28 1.540(15) .
C28 O18 1.184(10) .
C28 O17 1.275(12) .
C29 C30 1.533(17) .
C30 O20 1.209(12) .
C30 O19 1.280(13) .
N3 C38 1.467(14) .
N3 C31 1.478(11) .
N3 C40 1.479(11) .
C31 C32 1.378(15) .
C31 C36 1.381(14) .
C32 C33 1.424(13) .
C32 C37 1.486(15) .
C33 C34 1.385(17) .
C34 C35 1.345(17) .
C35 C36 1.394(14) .
C37 O22 1.231(12) .
C37 O21 1.292(11) .
C38 C39 1.510(15) .
C39 O24 1.213(13) .
C39 O23 1.265(13) .
C40 C41 1.534(13) .
C41 O26 1.208(10) .
C41 O25 1.284(12) .
O26 Rb1 2.890(8) .
N4 C42 1.466(13) .
N4 C49 1.483(14) .
N4 C51 1.490(11) .
C42 C47 1.373(16) .
C42 C43 1.414(15) .
C43 C44 1.393(15) .
C43 C48 1.462(16) .
C44 C45 1.337(18) .
C45 C46 1.370(19) .
C46 C47 1.334(17) .
C48 O28 1.248(12) .
C48 O27 1.278(12) .
C49 C50 1.528(17) .
C50 O29 1.207(14) .
C50 O30 1.241(15) .
C51 C52 1.472(16) .
C52 O32 1.232(11) .
C52 O31 1.282(14) .
O32 Rb2 3.034(9) 4_566
N5 C60 1.464(16) .
N5 C53 1.476(12) .
N5 C62 1.485(15) .
C53 C58 1.351(14) .
C53 C54 1.387(15) .
C54 C55 1.403(13) .
C54 C59 1.502(14) .
C55 C56 1.362(16) .
C56 C57 1.318(19) .
C57 C58 1.418(16) .
C59 O34 1.225(13) .
C59 O33 1.295(10) .
C60 C61 1.510(15) .
C61 O36 1.214(14) .
C61 O35 1.273(13) .
C62 C63 1.510(14) .
C63 O38 1.207(12) .
C63 O37 1.283(12) .
N6 C71 1.488(12) .
N6 C73 1.490(14) .
N6 C64 1.499(14) .
C64 C69 1.369(15) .
C64 C65 1.413(12) .
C65 C66 1.350(15) .
C65 C70 1.498(14) .
C66 C67 1.386(15) .
C67 C68 1.383(15) .
C68 C69 1.387(17) .
C70 O40 1.228(10) .
C70 O39 1.280(12) .
C71 C72 1.489(15) .
C72 O42 1.215(11) .
C72 O41 1.292(11) .
C73 C74 1.515(16) .
C74 O44 1.221(13) .
C74 O43 1.273(12) .
O44 Rb2 2.895(6) .
O44 Rb1 2.902(9) .
Rb1 O87B 2.75(5) .
Rb1 O14 2.831(6) 4_565
Rb1 O85 2.909(14) .
Rb1 O87A 2.95(3) .
Rb1 O81 3.021(11) .
Rb1 O82A 3.53(6) .
Rb1 C81B 3.74(3) .
Rb2 O86A 2.94(3) .
Rb2 O83B 2.89(2) .
Rb2 O14 3.004(9) 4_565
Rb2 O81 3.028(11) .
Rb2 O32 3.034(9) 4_565
Rb2 O84B 3.13(3) .
Rb2 O8 3.156(7) 4_565
Rb2 O86B 3.06(3) .
Rb2 O83A 3.27(4) .
Rb2 O84A 3.48(8) .
Rb2 C8 3.541(10) 4_565
O81 C81A 1.34(3) .
O81 C81B 1.45(3) .
C81A C81B 0.65(3) .
O82A O82B 0.98(7) .
O82A C82A 1.36(7) .
O82A C82B 1.61(7) .
O82B C82B 1.40(4) .
C82A C82B 1.63(8) .
C82A C85 1.86(8) .
O83A O83B 0.87(4) .
O83A C83A 1.28(5) .
O83A C83B 1.55(5) .
O83B C83B 1.44(3) .
O83B C83A 1.61(4) .
C83A C83B 0.79(5) .
O84A O84B 0.82(6) .
O84A C84B 0.88(15) .
O84A C84A 1.31(11) .
O84B C84B 1.45(10) .
O84B C84A 1.71(9) .
C84A C84B 1.10(9) .
O85 C85 1.43(2) .
O86A O86B 0.78(5) .
O86A C86 1.48(4) .
O86B C86 1.35(3) .
O87A O87B 1.00(3) .
O87A C87 1.40(3) .
O87B C87 1.39(4) .
O92 C92 1.46(2) .
O93 C93 1.48(3) .
O94A C94B 1.14(5) .
O94A C94A 1.45(2) .
O94B C94A 1.12(6) .
C94A C94B 1.50(4) .
O95 C95 1.31(3) .
O96 C96 1.10(8) .
O96 C96 1.10(8) 3_565
O97 C97B 1.49(6) .
O97 C97A 1.55(5) .
C97A C97B 1.04(7) .
O98A O98B 1.21(5) .
